data_4085165
loop_
_publ_author_name
'Wang, Fenhua'
'Wei, Yun'
'Wang, Shaowu'
'Zhu, Xiancui'
'Zhou, Shuangliu'
'Yang, Gaosheng'
'Gu, Xiaoxia'
'Zhang, Guangchao'
'Mu, Xiaolong'

_publ_section_title
;
 Synthesis, Characterization, and Reactivity of Lanthanide Amides
 Incorporating Neutral Pyrrole Ligand. Isolation and Characterization of
 Active Catalyst for Cyanosilylation of Ketones
;
_journal_issue 1
_journal_name_full Organometallics
_journal_page_first 86
_journal_paper_doi 10.1021/om500924q
_journal_volume 34
_journal_year 2015
_chemical_formula_sum 'C28 H60 N5 Nd Si4'
_chemical_formula_weight 723.41
_chemical_name_systematic
;

 ?

;
_space_group_IT_number 2
_symmetry_cell_setting triclinic
_symmetry_space_group_name_Hall '-P 1'
_symmetry_space_group_name_H-M 'P -1'
_atom_sites_solution_hydrogens geom
_atom_sites_solution_primary direct
_atom_sites_solution_secondary difmap
_audit_creation_method SHELXL-97
_cell_angle_alpha 85.3400(10)
_cell_angle_beta 83.7090(10)
_cell_angle_gamma 87.1920(10)
_cell_formula_units_Z 2
_cell_length_a 8.9954(6)
_cell_length_b 12.0889(8)
_cell_length_c 17.6366(12)
_cell_measurement_reflns_used 9094
_cell_measurement_temperature 293(2)
_cell_measurement_theta_max 0.00
_cell_measurement_theta_min 0.00
_cell_volume 1898.5(2)
_computing_cell_refinement 'Bruker SMART'
_computing_data_collection 'Bruker SMART'
_computing_data_reduction 'Bruker SAINT'
_computing_molecular_graphics 'Bruker SHELXTL'
_computing_publication_material 'Bruker SHELXTL'
_computing_structure_refinement 'SHELXL-97 (Sheldrick, 1997)'
_computing_structure_solution 'SHELXS-97 (Sheldrick, 1990)'
_diffrn_ambient_temperature 293(2)
_diffrn_measured_fraction_theta_full 0.974
_diffrn_measured_fraction_theta_max 0.974
_diffrn_measurement_device_type 'CCD area detector'
_diffrn_measurement_method 'phi and omega scans'
_diffrn_radiation_monochromator graphite
_diffrn_radiation_source 'fine-focus sealed tube'
_diffrn_radiation_type MoK\a
_diffrn_radiation_wavelength 0.71073
_diffrn_reflns_av_R_equivalents 0.0225
_diffrn_reflns_av_sigmaI/netI 0.0364
_diffrn_reflns_limit_h_max 11
_diffrn_reflns_limit_h_min -10
_diffrn_reflns_limit_k_max 15
_diffrn_reflns_limit_k_min -15
_diffrn_reflns_limit_l_max 22
_diffrn_reflns_limit_l_min -22
_diffrn_reflns_number 16331
_diffrn_reflns_theta_full 27.44
_diffrn_reflns_theta_max 27.44
_diffrn_reflns_theta_min 1.69
_exptl_absorpt_coefficient_mu 1.517
_exptl_absorpt_correction_T_max 0.8631
_exptl_absorpt_correction_T_min 0.8044
_exptl_absorpt_correction_type multi-scan
_exptl_crystal_colour blue
_exptl_crystal_density_diffrn 1.265
_exptl_crystal_density_method 'not measured'
_exptl_crystal_description block
_exptl_crystal_F_000 758
_exptl_crystal_size_max 0.15
_exptl_crystal_size_mid 0.13
_exptl_crystal_size_min 0.10
_refine_diff_density_max 0.582
_refine_diff_density_min -0.558
_refine_diff_density_rms 0.061
_refine_ls_extinction_method none
_refine_ls_goodness_of_fit_ref 1.012
_refine_ls_hydrogen_treatment constr
_refine_ls_matrix_type full
_refine_ls_number_parameters 378
_refine_ls_number_reflns 8447
_refine_ls_number_restraints 0
_refine_ls_restrained_S_all 1.012
_refine_ls_R_factor_all 0.0413
_refine_ls_R_factor_gt 0.0318
_refine_ls_shift/su_max 0.001
_refine_ls_shift/su_mean 0.000
_refine_ls_structure_factor_coef Fsqd
_refine_ls_weighting_details 'calc w=1/[\s^2^(Fo^2^)+(0.0352P)^2^+0.7943P] where P=(Fo^2^+2Fc^2^)/3'
_refine_ls_weighting_scheme calc
_refine_ls_wR_factor_gt 0.0752
_refine_ls_wR_factor_ref 0.0796
_reflns_number_gt 7187
_reflns_number_total 8447
_reflns_threshold_expression >2sigma(I)
_cod_data_source_file om500924q_si_002.cif
_cod_data_source_block 3
_cod_depositor_comments
;
The following automatic conversions were performed:

'_symmetry_cell_setting' value 'Triclinic' changed to 'triclinic'
according to
/home/saulius/struct/COD-crude-data--automatic-downloads/rss-feeds/ACS/lib/dictionaries/cif_core.dic
dictionary named 'cif_core.dic' version 2.4.2 from 2011-04-26.

Automatic conversion script
Id: cif_fix_values 2935 2014-11-11 08:27:57Z andrius 

 Adding full bibliography for 4085164--4085170.cif.
;
_cod_original_sg_symbol_H-M P-1
_cod_database_code 4085165

loop_
_symmetry_equiv_pos_as_xyz
'x, y, z'
'-x, -y, -z'

loop_
_atom_site_label
_atom_site_type_symbol
_atom_site_fract_x
_atom_site_fract_y
_atom_site_fract_z
_atom_site_U_iso_or_equiv
_atom_site_adp_type
_atom_site_occupancy
_atom_site_symmetry_multiplicity
_atom_site_calc_flag
_atom_site_refinement_flags
_atom_site_disorder_assembly
_atom_site_disorder_group
C1 C 0.4663(5) 0.7021(4) 0.3603(2) 0.0872(13) Uani 1 1 d . . .
C2 C 0.5552(4) 0.6362(5) 0.3127(3) 0.0916(14) Uani 1 1 d . . .
H2 H 0.6248 0.6611 0.2728 0.110 Uiso 1 1 calc R . .
C3 C 0.5230(5) 0.5241(5) 0.3345(3) 0.0914(14) Uani 1 1 d . . .
H3 H 0.5675 0.4624 0.3116 0.110 Uiso 1 1 calc R . .
C4 C 0.4152(5) 0.5224(4) 0.3952(2) 0.0818(12) Uani 1 1 d . . .
C5 C 0.4645(6) 0.8245(4) 0.3656(3) 0.126(2) Uani 1 1 d . . .
H5A H 0.3661 0.8557 0.3590 0.190 Uiso 1 1 calc R . .
H5B H 0.5354 0.8568 0.3264 0.190 Uiso 1 1 calc R . .
H5C H 0.4908 0.8399 0.4149 0.190 Uiso 1 1 calc R . .
C6 C 0.3464(6) 0.4270(5) 0.4421(3) 0.1156(18) Uani 1 1 d . . .
H6A H 0.3652 0.4300 0.4944 0.173 Uiso 1 1 calc R . .
H6B H 0.3890 0.3589 0.4233 0.173 Uiso 1 1 calc R . .
H6C H 0.2404 0.4304 0.4389 0.173 Uiso 1 1 calc R . .
C7 C 0.2550(5) 0.6693(4) 0.4621(2) 0.0924(14) Uani 1 1 d . . .
H7A H 0.2660 0.7462 0.4715 0.111 Uiso 1 1 calc R . .
H7B H 0.2529 0.6251 0.5106 0.111 Uiso 1 1 calc R . .
C8 C 0.1087(4) 0.6579(4) 0.4271(2) 0.0800(11) Uani 1 1 d . A .
H8A H 0.0878 0.5798 0.4283 0.096 Uiso 1 1 calc R . .
H8B H 0.0276 0.6940 0.4580 0.096 Uiso 1 1 calc R . .
C9 C 0.0565(9) 0.8199(7) 0.3493(4) 0.062(2) Uani 0.504(11) 1 d P A 1
H9A H 0.0954 0.8612 0.3025 0.075 Uiso 0.504(11) 1 calc PR A 1
H9B H 0.0890 0.8542 0.3922 0.075 Uiso 0.504(11) 1 calc PR A 1
C10 C -0.1143(10) 0.8220(6) 0.3555(5) 0.065(2) Uani 0.504(11) 1 d P A 1
H10A H -0.1538 0.7714 0.3976 0.078 Uiso 0.504(11) 1 calc PR A 1
H10B H -0.1482 0.8009 0.3085 0.078 Uiso 0.504(11) 1 calc PR A 1
C9' C -0.0286(12) 0.7812(8) 0.3389(5) 0.070(3) Uani 0.496(11) 1 d P A 2
H9'1 H -0.0478 0.7868 0.2857 0.084 Uiso 0.496(11) 1 calc PR A 2
H9'2 H -0.1147 0.7492 0.3693 0.084 Uiso 0.496(11) 1 calc PR A 2
C10' C -0.0059(10) 0.8963(8) 0.3637(5) 0.078(3) Uani 0.496(11) 1 d P A 2
H10C H 0.0591 0.9386 0.3257 0.093 Uiso 0.496(11) 1 calc PR A 2
H10D H 0.0354 0.8921 0.4125 0.093 Uiso 0.496(11) 1 calc PR A 2
C11 C -0.2324(5) 0.9727(4) 0.4403(2) 0.0818(11) Uani 1 1 d . A .
C12 C -0.3243(7) 1.0588(4) 0.4266(3) 0.1118(17) Uani 1 1 d . . .
H12 H -0.3873 1.0943 0.4633 0.134 Uiso 1 1 calc R . .
C13 C -0.3115(7) 1.0878(4) 0.3478(3) 0.1121(17) Uani 1 1 d . . .
H13 H -0.3626 1.1470 0.3237 0.134 Uiso 1 1 calc R . .
C14 C -0.2160(5) 1.0183(3) 0.3137(2) 0.0748(10) Uani 1 1 d . A .
C15 C -0.2034(7) 0.9098(5) 0.5132(3) 0.124(2) Uani 1 1 d . . .
H15A H -0.2710 0.9367 0.5542 0.187 Uiso 1 1 calc R . .
H15B H -0.1021 0.9194 0.5230 0.187 Uiso 1 1 calc R . .
H15C H -0.2182 0.8324 0.5096 0.187 Uiso 1 1 calc R . .
C16 C -0.1668(7) 1.0119(5) 0.2308(3) 0.1184(18) Uani 1 1 d . . .
H16A H -0.2078 1.0751 0.2024 0.178 Uiso 1 1 calc R . .
H16B H -0.2013 0.9451 0.2140 0.178 Uiso 1 1 calc R . .
H16C H -0.0595 1.0115 0.2226 0.178 Uiso 1 1 calc R . .
C17 C 0.5150(5) 0.8264(4) 0.1449(4) 0.121(2) Uani 1 1 d . . .
H17A H 0.5034 0.8136 0.1996 0.181 Uiso 1 1 calc R . .
H17B H 0.5755 0.8895 0.1303 0.181 Uiso 1 1 calc R . .
H17C H 0.5627 0.7621 0.1226 0.181 Uiso 1 1 calc R . .
C18 C 0.2618(6) 0.9934(3) 0.1398(3) 0.1054(17) Uani 1 1 d . . .
H18A H 0.1634 1.0101 0.1247 0.158 Uiso 1 1 calc R . .
H18B H 0.3289 1.0481 0.1156 0.158 Uiso 1 1 calc R . .
H18C H 0.2587 0.9939 0.1944 0.158 Uiso 1 1 calc R . .
C19 C 0.3643(6) 0.8665(4) 0.0033(3) 0.1096(17) Uani 1 1 d . . .
H19A H 0.3843 0.7940 -0.0150 0.164 Uiso 1 1 calc R . .
H19B H 0.4491 0.9114 -0.0121 0.164 Uiso 1 1 calc R . .
H19C H 0.2778 0.9005 -0.0179 0.164 Uiso 1 1 calc R . .
C20 C -0.0329(5) 0.8480(3) 0.0506(2) 0.0802(11) Uani 1 1 d . . .
H20A H -0.0627 0.8998 0.0885 0.120 Uiso 1 1 calc R . .
H20B H -0.1198 0.8254 0.0298 0.120 Uiso 1 1 calc R . .
H20C H 0.0338 0.8827 0.0104 0.120 Uiso 1 1 calc R . .
C21 C 0.1225(5) 0.6289(4) 0.0191(2) 0.0877(13) Uani 1 1 d . . .
H21A H 0.1927 0.6648 -0.0188 0.132 Uiso 1 1 calc R . .
H21B H 0.0362 0.6109 -0.0043 0.132 Uiso 1 1 calc R . .
H21C H 0.1685 0.5620 0.0407 0.132 Uiso 1 1 calc R . .
C22 C -0.0850(4) 0.6542(4) 0.1620(2) 0.0855(13) Uani 1 1 d . . .
H22A H -0.0412 0.5935 0.1916 0.128 Uiso 1 1 calc R . .
H22B H -0.1572 0.6267 0.1327 0.128 Uiso 1 1 calc R . .
H22C H -0.1334 0.7068 0.1956 0.128 Uiso 1 1 calc R . .
C23 C -0.0546(5) 0.4359(4) 0.3422(2) 0.0992(15) Uani 1 1 d . . .
H23A H -0.0051 0.4293 0.3880 0.149 Uiso 1 1 calc R . .
H23B H -0.1484 0.4000 0.3518 0.149 Uiso 1 1 calc R . .
H23C H -0.0722 0.5130 0.3268 0.149 Uiso 1 1 calc R . .
C24 C 0.1258(6) 0.2281(4) 0.3074(3) 0.1192(19) Uani 1 1 d . . .
H24A H 0.1757 0.1854 0.2678 0.179 Uiso 1 1 calc R . .
H24B H 0.0395 0.1902 0.3312 0.179 Uiso 1 1 calc R . .
H24C H 0.1930 0.2369 0.3450 0.179 Uiso 1 1 calc R . .
C25 C -0.0657(5) 0.3412(4) 0.1937(3) 0.1055(17) Uani 1 1 d . . .
H25A H -0.0938 0.4100 0.1668 0.158 Uiso 1 1 calc R . .
H25B H -0.1535 0.3079 0.2201 0.158 Uiso 1 1 calc R . .
H25C H -0.0172 0.2917 0.1580 0.158 Uiso 1 1 calc R . .
C26 C 0.4806(4) 0.5113(3) 0.1263(2) 0.0708(10) Uani 1 1 d . . .
H26A H 0.4220 0.5733 0.1065 0.106 Uiso 1 1 calc R . .
H26B H 0.5509 0.4852 0.0861 0.106 Uiso 1 1 calc R . .
H26C H 0.5337 0.5340 0.1664 0.106 Uiso 1 1 calc R . .
C27 C 0.2896(5) 0.3354(3) 0.0809(2) 0.0885(12) Uani 1 1 d . . .
H27A H 0.2353 0.2698 0.0976 0.133 Uiso 1 1 calc R . .
H27B H 0.3752 0.3165 0.0462 0.133 Uiso 1 1 calc R . .
H27C H 0.2258 0.3888 0.0554 0.133 Uiso 1 1 calc R . .
C28 C 0.4767(5) 0.2846(4) 0.2100(3) 0.1008(15) Uani 1 1 d . . .
H28A H 0.4978 0.3048 0.2591 0.151 Uiso 1 1 calc R . .
H28B H 0.5686 0.2764 0.1774 0.151 Uiso 1 1 calc R . .
H28C H 0.4266 0.2155 0.2161 0.151 Uiso 1 1 calc R . .
N1 N 0.3813(4) 0.6317(3) 0.40998(18) 0.0806(10) Uani 1 1 d . . .
N2 N 0.1124(3) 0.7055(2) 0.34937(16) 0.0665(7) Uani 1 1 d . . .
N3 N -0.1668(5) 0.9469(3) 0.3702(2) 0.0999(12) Uani 1 1 d . . .
N4 N 0.2105(3) 0.75050(18) 0.14573(13) 0.0465(5) Uani 1 1 d . . .
N5 N 0.2133(3) 0.4487(2) 0.22846(14) 0.0503(6) Uani 1 1 d . . .
Nd1 Nd 0.259203(18) 0.631320(13) 0.251255(9) 0.04727(6) Uani 1 1 d . A .
Si1 Si 0.32866(11) 0.85366(7) 0.11017(6) 0.0606(2) Uani 1 1 d . A .
Si2 Si 0.06453(10) 0.72364(7) 0.09585(5) 0.05098(19) Uani 1 1 d . A .
Si3 Si 0.06567(11) 0.36862(9) 0.26458(6) 0.0660(3) Uani 1 1 d . A .
Si4 Si 0.35304(11) 0.39597(7) 0.16573(6) 0.0600(2) Uani 1 1 d . A .

loop_
_atom_site_aniso_label
_atom_site_aniso_U_11
_atom_site_aniso_U_22
_atom_site_aniso_U_33
_atom_site_aniso_U_23
_atom_site_aniso_U_13
_atom_site_aniso_U_12
C1 0.067(2) 0.121(4) 0.079(3) -0.032(3) -0.001(2) -0.034(2)
C2 0.056(2) 0.143(4) 0.079(3) -0.033(3) 0.002(2) -0.026(3)
C3 0.059(2) 0.130(4) 0.093(3) -0.030(3) -0.025(2) 0.003(2)
C4 0.064(2) 0.113(4) 0.073(3) -0.004(2) -0.029(2) -0.008(2)
C5 0.130(4) 0.138(5) 0.114(4) -0.058(4) 0.036(3) -0.069(4)
C6 0.110(4) 0.129(4) 0.109(4) 0.030(3) -0.047(3) -0.013(3)
C7 0.088(3) 0.138(4) 0.053(2) -0.018(2) 0.002(2) -0.024(3)
C8 0.067(2) 0.106(3) 0.064(2) -0.001(2) 0.0048(18) -0.007(2)
C9 0.059(5) 0.059(5) 0.068(5) -0.015(4) 0.013(3) -0.010(4)
C10 0.057(5) 0.065(5) 0.073(5) -0.017(4) 0.005(4) -0.001(4)
C9' 0.071(7) 0.073(6) 0.065(5) -0.018(4) 0.005(4) -0.013(5)
C10' 0.086(6) 0.075(6) 0.075(5) -0.014(4) -0.005(4) -0.019(5)
C11 0.100(3) 0.078(3) 0.067(2) -0.016(2) -0.001(2) 0.008(2)
C12 0.146(5) 0.092(3) 0.090(3) -0.024(3) 0.010(3) 0.044(3)
C13 0.138(5) 0.084(3) 0.110(4) 0.001(3) -0.015(3) 0.036(3)
C14 0.080(3) 0.068(2) 0.075(3) -0.0006(19) -0.004(2) -0.006(2)
C15 0.159(5) 0.137(5) 0.068(3) -0.007(3) 0.005(3) 0.038(4)
C16 0.141(5) 0.136(5) 0.071(3) 0.011(3) -0.002(3) 0.005(4)
C17 0.077(3) 0.094(3) 0.196(6) 0.010(4) -0.034(3) -0.030(3)
C18 0.114(4) 0.050(2) 0.145(4) -0.016(2) 0.035(3) -0.022(2)
C19 0.119(4) 0.117(4) 0.084(3) 0.003(3) 0.037(3) -0.043(3)
C20 0.092(3) 0.063(2) 0.084(3) 0.0166(19) -0.025(2) 0.008(2)
C21 0.104(3) 0.085(3) 0.082(3) -0.030(2) -0.033(2) 0.009(2)
C22 0.071(2) 0.095(3) 0.091(3) 0.027(2) -0.022(2) -0.030(2)
C23 0.079(3) 0.139(4) 0.078(3) 0.009(3) 0.001(2) -0.044(3)
C24 0.131(4) 0.080(3) 0.145(5) 0.050(3) -0.037(4) -0.031(3)
C25 0.099(3) 0.135(4) 0.090(3) 0.012(3) -0.034(3) -0.059(3)
C26 0.060(2) 0.073(2) 0.077(2) -0.0126(19) 0.0108(18) -0.0006(17)
C27 0.106(3) 0.075(3) 0.089(3) -0.029(2) -0.021(3) 0.008(2)
C28 0.094(3) 0.077(3) 0.134(4) -0.007(3) -0.037(3) 0.028(2)
N1 0.0655(19) 0.120(3) 0.0600(19) -0.0159(19) -0.0086(15) -0.0259(19)
N2 0.0744(19) 0.0684(18) 0.0538(16) -0.0060(14) 0.0057(14) 0.0008(15)
N3 0.112(3) 0.107(3) 0.071(2) -0.002(2) 0.009(2) 0.047(2)
N4 0.0493(13) 0.0401(12) 0.0489(13) 0.0026(10) -0.0021(10) -0.0059(10)
N5 0.0500(14) 0.0472(13) 0.0538(14) 0.0060(11) -0.0129(11) -0.0035(11)
Nd1 0.04832(10) 0.04794(10) 0.04440(9) -0.00086(6) -0.00153(6) -0.00244(6)
Si1 0.0597(5) 0.0464(5) 0.0724(6) -0.0013(4) 0.0095(4) -0.0121(4)
Si2 0.0580(5) 0.0456(4) 0.0489(5) 0.0068(3) -0.0113(4) -0.0020(4)
Si3 0.0668(6) 0.0688(6) 0.0639(6) 0.0179(5) -0.0205(5) -0.0242(5)
Si4 0.0590(5) 0.0491(5) 0.0727(6) -0.0066(4) -0.0137(5) 0.0076(4)

loop_
_atom_type_symbol
_atom_type_description
_atom_type_scat_dispersion_real
_atom_type_scat_dispersion_imag
_atom_type_scat_source
C C 0.0033 0.0016 'International Tables Vol C Tables 4.2.6.8 and 6.1.1.4'
H H 0.0000 0.0000 'International Tables Vol C Tables 4.2.6.8 and 6.1.1.4'
N N 0.0061 0.0033 'International Tables Vol C Tables 4.2.6.8 and 6.1.1.4'
Nd Nd -0.1943 3.0179 'International Tables Vol C Tables 4.2.6.8 and 6.1.1.4'
Si Si 0.0817 0.0704 'International Tables Vol C Tables 4.2.6.8 and 6.1.1.4'

loop_
_geom_angle_atom_site_label_1
_geom_angle_atom_site_label_2
_geom_angle_atom_site_label_3
_geom_angle
C2 C1 N1 106.3(4)
C2 C1 C5 129.9(4)
N1 C1 C5 123.7(4)
C2 C1 Nd1 75.5(2)
N1 C1 Nd1 81.2(2)
C5 C1 Nd1 113.6(3)
C1 C2 C3 108.3(4)
C1 C2 Nd1 78.1(2)
C3 C2 Nd1 81.1(2)
C1 C2 H2 125.8
C3 C2 H2 125.8
Nd1 C2 H2 107.9
C4 C3 C2 107.9(4)
C4 C3 Nd1 81.3(2)
C2 C3 Nd1 72.1(2)
C4 C3 H3 126.0
C2 C3 H3 126.0
Nd1 C3 H3 112.9
C3 C4 N1 106.6(4)
C3 C4 C6 130.1(5)
N1 C4 C6 123.3(4)
C3 C4 Nd1 73.7(2)
N1 C4 Nd1 74.3(2)
C6 C4 Nd1 119.6(3)
C1 C5 H5A 109.5
C1 C5 H5B 109.5
H5A C5 H5B 109.5
C1 C5 H5C 109.5
H5A C5 H5C 109.5
H5B C5 H5C 109.5
C4 C6 H6A 109.5
C4 C6 H6B 109.5
H6A C6 H6B 109.5
C4 C6 H6C 109.5
H6A C6 H6C 109.5
H6B C6 H6C 109.5
N1 C7 C8 109.8(3)
N1 C7 H7A 109.7
C8 C7 H7A 109.7
N1 C7 H7B 109.7
C8 C7 H7B 109.7
H7A C7 H7B 108.2
N2 C8 C7 113.2(3)
N2 C8 H8A 108.9
C7 C8 H8A 108.9
N2 C8 H8B 108.9
C7 C8 H8B 108.9
H8A C8 H8B 107.8
N2 C9 C10 108.7(6)
N2 C9 H9A 110.0
C10 C9 H9A 110.0
N2 C9 H9B 110.0
C10 C9 H9B 110.0
H9A C9 H9B 108.3
C9 C10 N3 105.3(5)
C9 C10 H10A 110.7
N3 C10 H10A 110.7
C9 C10 H10B 110.7
N3 C10 H10B 110.7
H10A C10 H10B 108.8
C10' C9' N2 109.9(7)
C10' C9' H9'1 109.7
N2 C9' H9'1 109.7
C10' C9' H9'2 109.7
N2 C9' H9'2 109.7
H9'1 C9' H9'2 108.2
C9' C10' N3 101.9(6)
C9' C10' H10C 111.4
N3 C10' H10C 111.4
C9' C10' H10D 111.4
N3 C10' H10D 111.4
H10C C10' H10D 109.3
C12 C11 N3 105.2(4)
C12 C11 C15 130.7(4)
N3 C11 C15 124.1(4)
C11 C12 C13 108.9(4)
C11 C12 H12 125.6
C13 C12 H12 125.6
C14 C13 C12 108.8(4)
C14 C13 H13 125.6
C12 C13 H13 125.6
C13 C14 N3 106.0(4)
C13 C14 C16 129.7(5)
N3 C14 C16 124.3(4)
C11 C15 H15A 109.5
C11 C15 H15B 109.5
H15A C15 H15B 109.5
C11 C15 H15C 109.5
H15A C15 H15C 109.5
H15B C15 H15C 109.5
C14 C16 H16A 109.5
C14 C16 H16B 109.5
H16A C16 H16B 109.5
C14 C16 H16C 109.5
H16A C16 H16C 109.5
H16B C16 H16C 109.5
Si1 C17 H17A 109.5
Si1 C17 H17B 109.5
H17A C17 H17B 109.5
Si1 C17 H17C 109.5
H17A C17 H17C 109.5
H17B C17 H17C 109.5
Si1 C18 H18A 109.5
Si1 C18 H18B 109.5
H18A C18 H18B 109.5
Si1 C18 H18C 109.5
H18A C18 H18C 109.5
H18B C18 H18C 109.5
Si1 C19 H19A 109.5
Si1 C19 H19B 109.5
H19A C19 H19B 109.5
Si1 C19 H19C 109.5
H19A C19 H19C 109.5
H19B C19 H19C 109.5
Si2 C20 H20A 109.5
Si2 C20 H20B 109.5
H20A C20 H20B 109.5
Si2 C20 H20C 109.5
H20A C20 H20C 109.5
H20B C20 H20C 109.5
Si2 C21 H21A 109.5
Si2 C21 H21B 109.5
H21A C21 H21B 109.5
Si2 C21 H21C 109.5
H21A C21 H21C 109.5
H21B C21 H21C 109.5
Si2 C22 H22A 109.5
Si2 C22 H22B 109.5
H22A C22 H22B 109.5
Si2 C22 H22C 109.5
H22A C22 H22C 109.5
H22B C22 H22C 109.5
Si3 C23 H23A 109.5
Si3 C23 H23B 109.5
H23A C23 H23B 109.5
Si3 C23 H23C 109.5
H23A C23 H23C 109.5
H23B C23 H23C 109.5
Si3 C24 H24A 109.5
Si3 C24 H24B 109.5
H24A C24 H24B 109.5
Si3 C24 H24C 109.5
H24A C24 H24C 109.5
H24B C24 H24C 109.5
Si3 C25 H25A 109.5
Si3 C25 H25B 109.5
H25A C25 H25B 109.5
Si3 C25 H25C 109.5
H25A C25 H25C 109.5
H25B C25 H25C 109.5
Si4 C26 H26A 109.5
Si4 C26 H26B 109.5
H26A C26 H26B 109.5
Si4 C26 H26C 109.5
H26A C26 H26C 109.5
H26B C26 H26C 109.5
Si4 C27 H27A 109.5
Si4 C27 H27B 109.5
H27A C27 H27B 109.5
Si4 C27 H27C 109.5
H27A C27 H27C 109.5
H27B C27 H27C 109.5
Si4 C28 H28A 109.5
Si4 C28 H28B 109.5
H28A C28 H28B 109.5
Si4 C28 H28C 109.5
H28A C28 H28C 109.5
H28B C28 H28C 109.5
C1 N1 C4 110.9(4)
C1 N1 C7 123.5(4)
C4 N1 C7 124.8(4)
C8 N2 C9 109.3(4)
C8 N2 C9' 110.5(4)
C9 N2 C9' 37.2(4)
C8 N2 Nd1 122.3(3)
C9 N2 Nd1 125.0(3)
C9' N2 Nd1 123.9(4)
C14 N3 C11 111.0(4)
C14 N3 C10' 121.4(5)
C11 N3 C10' 118.7(5)
C14 N3 C10 121.6(4)
C11 N3 C10 120.4(4)
C10' N3 C10 52.4(4)
Si1 N4 Si2 119.13(14)
Si1 N4 Nd1 121.76(12)
Si2 N4 Nd1 118.66(11)
Si4 N5 Si3 120.03(15)
Si4 N5 Nd1 110.76(12)
Si3 N5 Nd1 129.20(14)
N2 Nd1 N4 103.20(10)
N2 Nd1 N5 116.39(10)
N4 Nd1 N5 109.79(8)
N2 Nd1 C2 98.79(11)
N4 Nd1 C2 119.17(12)
N5 Nd1 C2 109.36(12)
N2 Nd1 C1 73.08(11)
N4 Nd1 C1 119.21(11)
N5 Nd1 C1 126.40(12)
C2 Nd1 C1 26.38(11)
N2 Nd1 C3 101.47(12)
N4 Nd1 C3 141.30(12)
N5 Nd1 C3 84.72(11)
C2 Nd1 C3 26.76(13)
C1 Nd1 C3 43.26(13)
N2 Nd1 C4 78.85(12)
N4 Nd1 C4 160.86(10)
N5 Nd1 C4 85.46(10)
C2 Nd1 C4 42.43(12)
C1 Nd1 C4 42.62(13)
C3 Nd1 C4 24.95(11)
N4 Si1 C17 110.43(18)
N4 Si1 C18 113.28(16)
C17 Si1 C18 106.3(2)
N4 Si1 C19 113.97(17)
C17 Si1 C19 105.5(3)
C18 Si1 C19 106.8(2)
N4 Si2 C21 112.21(16)
N4 Si2 C22 109.69(15)
C21 Si2 C22 107.0(2)
N4 Si2 C20 115.77(16)
C21 Si2 C20 107.04(19)
C22 Si2 C20 104.5(2)
N5 Si3 C23 111.64(17)
N5 Si3 C25 114.90(17)
C23 Si3 C25 104.6(2)
N5 Si3 C24 113.19(19)
C23 Si3 C24 106.0(2)
C25 Si3 C24 105.7(2)
N5 Si4 C27 115.52(17)
N5 Si4 C28 114.32(19)
C27 Si4 C28 105.4(2)
N5 Si4 C26 108.90(14)
C27 Si4 C26 106.2(2)
C28 Si4 C26 105.8(2)

loop_
_geom_bond_atom_site_label_1
_geom_bond_atom_site_label_2
_geom_bond_distance
C1 C2 1.371(6)
C1 N1 1.368(5)
C1 C5 1.490(7)
C1 Nd1 3.019(4)
C2 C3 1.414(7)
C2 Nd1 2.987(4)
C2 H2 0.9300
C3 C4 1.363(6)
C3 Nd1 3.102(4)
C3 H3 0.9300
C4 N1 1.380(6)
C4 C6 1.483(6)
C4 Nd1 3.194(4)
C5 H5A 0.9600
C5 H5B 0.9600
C5 H5C 0.9600
C6 H6A 0.9600
C6 H6B 0.9600
C6 H6C 0.9600
C7 N1 1.459(5)
C7 C8 1.530(5)
C7 H7A 0.9700
C7 H7B 0.9700
C8 N2 1.440(5)
C8 H8A 0.9700
C8 H8B 0.9700
C9 N2 1.448(9)
C9 C10 1.528(12)
C9 H9A 0.9700
C9 H9B 0.9700
C10 N3 1.593(9)
C10 H10A 0.9700
C10 H10B 0.9700
C9' C10' 1.521(13)
C9' N2 1.546(11)
C9' H9'1 0.9700
C9' H9'2 0.9700
C10' N3 1.539(10)
C10' H10C 0.9700
C10' H10D 0.9700
C11 C12 1.320(6)
C11 N3 1.364(5)
C11 C15 1.482(6)
C12 C13 1.398(7)
C12 H12 0.9300
C13 C14 1.305(6)
C13 H13 0.9300
C14 N3 1.362(5)
C14 C16 1.488(6)
C15 H15A 0.9600
C15 H15B 0.9600
C15 H15C 0.9600
C16 H16A 0.9600
C16 H16B 0.9600
C16 H16C 0.9600
C17 Si1 1.852(5)
C17 H17A 0.9600
C17 H17B 0.9600
C17 H17C 0.9600
C18 Si1 1.861(4)
C18 H18A 0.9600
C18 H18B 0.9600
C18 H18C 0.9600
C19 Si1 1.872(4)
C19 H19A 0.9600
C19 H19B 0.9600
C19 H19C 0.9600
C20 Si2 1.869(4)
C20 H20A 0.9600
C20 H20B 0.9600
C20 H20C 0.9600
C21 Si2 1.859(4)
C21 H21A 0.9600
C21 H21B 0.9600
C21 H21C 0.9600
C22 Si2 1.865(4)
C22 H22A 0.9600
C22 H22B 0.9600
C22 H22C 0.9600
C23 Si3 1.864(5)
C23 H23A 0.9600
C23 H23B 0.9600
C23 H23C 0.9600
C24 Si3 1.882(4)
C24 H24A 0.9600
C24 H24B 0.9600
C24 H24C 0.9600
C25 Si3 1.870(4)
C25 H25A 0.9600
C25 H25B 0.9600
C25 H25C 0.9600
C26 Si4 1.888(4)
C26 H26A 0.9600
C26 H26B 0.9600
C26 H26C 0.9600
C27 Si4 1.873(4)
C27 H27A 0.9600
C27 H27B 0.9600
C27 H27C 0.9600
C28 Si4 1.880(4)
C28 H28A 0.9600
C28 H28B 0.9600
C28 H28C 0.9600
N2 Nd1 2.276(3)
N4 Si1 1.713(2)
N4 Si2 1.716(2)
N4 Nd1 2.327(2)
N5 Si4 1.715(3)
N5 Si3 1.716(3)
N5 Nd1 2.341(2)

loop_
_geom_torsion_atom_site_label_1
_geom_torsion_atom_site_label_2
_geom_torsion_atom_site_label_3
_geom_torsion_atom_site_label_4
_geom_torsion
N1 C1 C2 C3 -0.2(5)
C5 C1 C2 C3 174.7(5)
Nd1 C1 C2 C3 -76.3(3)
N1 C1 C2 Nd1 76.1(3)
C5 C1 C2 Nd1 -108.9(5)
C1 C2 C3 C4 -0.1(5)
Nd1 C2 C3 C4 -74.3(3)
C1 C2 C3 Nd1 74.2(3)
C2 C3 C4 N1 0.3(4)
Nd1 C3 C4 N1 -67.6(3)
C2 C3 C4 C6 -176.8(4)
Nd1 C3 C4 C6 115.2(4)
C2 C3 C4 Nd1 67.9(3)
N1 C7 C8 N2 -49.5(5)
N2 C9 C10 N3 170.0(5)
N2 C9' C10' N3 -165.2(5)
N3 C11 C12 C13 -1.8(6)
C15 C11 C12 C13 -179.6(6)
C11 C12 C13 C14 1.8(7)
C12 C13 C14 N3 -1.0(6)
C12 C13 C14 C16 178.3(5)
C2 C1 N1 C4 0.5(4)
C5 C1 N1 C4 -174.9(4)
Nd1 C1 N1 C4 72.5(3)
C2 C1 N1 C7 -169.7(3)
C5 C1 N1 C7 14.9(6)
Nd1 C1 N1 C7 -97.7(3)
C3 C4 N1 C1 -0.5(4)
C6 C4 N1 C1 176.9(4)
Nd1 C4 N1 C1 -67.7(3)
C3 C4 N1 C7 169.5(3)
C6 C4 N1 C7 -13.0(6)
Nd1 C4 N1 C7 102.3(3)
C8 C7 N1 C1 97.3(4)
C8 C7 N1 C4 -71.5(5)
C7 C8 N2 C9 -91.9(5)
C7 C8 N2 C9' -131.5(5)
C7 C8 N2 Nd1 68.2(4)
C10 C9 N2 C8 -83.3(6)
C10 C9 N2 C9' 15.5(6)
C10 C9 N2 Nd1 117.2(5)
C10' C9' N2 C8 83.8(7)
C10' C9' N2 C9 -11.4(6)
C10' C9' N2 Nd1 -116.4(6)
C13 C14 N3 C11 -0.1(6)
C16 C14 N3 C11 -179.5(4)
C13 C14 N3 C10' -147.0(5)
C16 C14 N3 C10' 33.6(7)
C13 C14 N3 C10 150.6(5)
C16 C14 N3 C10 -28.8(7)
C12 C11 N3 C14 1.2(6)
C15 C11 N3 C14 179.3(5)
C12 C11 N3 C10' 149.1(5)
C15 C11 N3 C10' -32.9(8)
C12 C11 N3 C10 -149.9(5)
C15 C11 N3 C10 28.1(8)
C9' C10' N3 C14 -100.2(7)
C9' C10' N3 C11 115.4(6)
C9' C10' N3 C10 7.6(6)
C9 C10 N3 C14 103.9(6)
C9 C10 N3 C11 -108.1(6)
C9 C10 N3 C10' -3.5(6)
C8 N2 Nd1 N4 -179.3(3)
C9 N2 Nd1 N4 -22.4(5)
C9' N2 Nd1 N4 23.1(5)
C8 N2 Nd1 N5 60.4(3)
C9 N2 Nd1 N5 -142.7(5)
C9' N2 Nd1 N5 -97.2(5)
C8 N2 Nd1 C2 -56.4(3)
C9 N2 Nd1 C2 100.5(5)
C9' N2 Nd1 C2 146.0(5)
C8 N2 Nd1 C1 -62.4(3)
C9 N2 Nd1 C1 94.5(5)
C9' N2 Nd1 C1 140.0(5)
C8 N2 Nd1 C3 -29.4(3)
C9 N2 Nd1 C3 127.5(5)
C9' N2 Nd1 C3 173.0(5)
C8 N2 Nd1 C4 -18.8(3)
C9 N2 Nd1 C4 138.1(5)
C9' N2 Nd1 C4 -176.4(5)
Si1 N4 Nd1 N2 99.14(15)
Si2 N4 Nd1 N2 -88.64(15)
Si1 N4 Nd1 N5 -136.14(14)
Si2 N4 Nd1 N5 36.08(16)
Si1 N4 Nd1 C2 -9.0(2)
Si2 N4 Nd1 C2 163.26(14)
Si1 N4 Nd1 C1 21.34(19)
Si2 N4 Nd1 C1 -166.44(14)
Si1 N4 Nd1 C3 -29.1(2)
Si2 N4 Nd1 C3 143.10(17)
Si1 N4 Nd1 C4 5.1(4)
Si2 N4 Nd1 C4 177.3(3)
Si4 N5 Nd1 N2 -168.75(12)
Si3 N5 Nd1 N2 11.7(2)
Si4 N5 Nd1 N4 74.54(13)
Si3 N5 Nd1 N4 -105.03(16)
Si4 N5 Nd1 C2 -57.94(15)
Si3 N5 Nd1 C2 122.48(17)
Si4 N5 Nd1 C1 -80.92(16)
Si3 N5 Nd1 C1 99.51(18)
Si4 N5 Nd1 C3 -68.55(14)
Si3 N5 Nd1 C3 111.87(18)
Si4 N5 Nd1 C4 -93.58(14)
Si3 N5 Nd1 C4 86.84(17)
C1 C2 Nd1 N2 -12.9(3)
C3 C2 Nd1 N2 98.1(3)
C1 C2 Nd1 N4 97.6(3)
C3 C2 Nd1 N4 -151.4(2)
C1 C2 Nd1 N5 -135.0(3)
C3 C2 Nd1 N5 -24.0(3)
C3 C2 Nd1 C1 111.0(4)
C1 C2 Nd1 C3 -111.0(4)
C1 C2 Nd1 C4 -75.6(3)
C3 C2 Nd1 C4 35.4(3)
C2 C1 Nd1 N2 166.6(3)
N1 C1 Nd1 N2 57.2(3)
C5 C1 Nd1 N2 -65.8(3)
C2 C1 Nd1 N4 -97.4(3)
N1 C1 Nd1 N4 153.1(2)
C5 C1 Nd1 N4 30.1(3)
C2 C1 Nd1 N5 56.0(3)
N1 C1 Nd1 N5 -53.5(3)
C5 C1 Nd1 N5 -176.5(3)
N1 C1 Nd1 C2 -109.4(4)
C5 C1 Nd1 C2 127.6(5)
C2 C1 Nd1 C3 37.8(3)
N1 C1 Nd1 C3 -71.6(3)
C5 C1 Nd1 C3 165.4(4)
C2 C1 Nd1 C4 74.8(3)
N1 C1 Nd1 C4 -34.6(2)
C5 C1 Nd1 C4 -157.6(4)
C4 C3 Nd1 N2 25.3(3)
C2 C3 Nd1 N2 -86.8(3)
C4 C3 Nd1 N4 154.1(3)
C2 C3 Nd1 N4 41.9(3)
C4 C3 Nd1 N5 -90.6(3)
C2 C3 Nd1 N5 157.3(3)
C4 C3 Nd1 C2 112.1(4)
C4 C3 Nd1 C1 74.9(3)
C2 C3 Nd1 C1 -37.3(2)
C2 C3 Nd1 C4 -112.1(4)
C3 C4 Nd1 N2 -154.7(3)
N1 C4 Nd1 N2 -41.7(2)
C6 C4 Nd1 N2 78.0(4)
C3 C4 Nd1 N4 -56.6(5)
N1 C4 Nd1 N4 56.4(4)
C6 C4 Nd1 N4 176.2(3)
C3 C4 Nd1 N5 87.2(3)
N1 C4 Nd1 N5 -159.8(2)
C6 C4 Nd1 N5 -40.1(4)
C3 C4 Nd1 C2 -38.2(3)
N1 C4 Nd1 C2 74.8(3)
C6 C4 Nd1 C2 -165.5(5)
C3 C4 Nd1 C1 -77.7(3)
N1 C4 Nd1 C1 35.3(2)
C6 C4 Nd1 C1 155.1(5)
N1 C4 Nd1 C3 113.0(4)
C6 C4 Nd1 C3 -127.3(6)
Si2 N4 Si1 C17 -154.1(2)
Nd1 N4 Si1 C17 18.1(3)
Si2 N4 Si1 C18 86.8(3)
Nd1 N4 Si1 C18 -101.0(2)
Si2 N4 Si1 C19 -35.6(3)
Nd1 N4 Si1 C19 136.6(2)
Si1 N4 Si2 C21 84.2(2)
Nd1 N4 Si2 C21 -88.2(2)
Si1 N4 Si2 C22 -157.0(2)
Nd1 N4 Si2 C22 30.6(2)
Si1 N4 Si2 C20 -39.1(2)
Nd1 N4 Si2 C20 148.49(17)
Si4 N5 Si3 C23 171.2(2)
Nd1 N5 Si3 C23 -9.3(2)
Si4 N5 Si3 C25 -69.9(3)
Nd1 N5 Si3 C25 109.7(2)
Si4 N5 Si3 C24 51.6(3)
Nd1 N5 Si3 C24 -128.8(2)
Si3 N5 Si4 C27 52.2(2)
Nd1 N5 Si4 C27 -127.40(18)
Si3 N5 Si4 C28 -70.3(2)
Nd1 N5 Si4 C28 110.06(19)
Si3 N5 Si4 C26 171.61(18)
Nd1 N5 Si4 C26 -8.01(19)
